data_2001007
loop_
_publ_author_name
'Miki, K.'
'Masui, A.'
'Kasai, N.'
'Goonewardena, W.'
'Shibakami, M.'
'Takemoto, K.'
'Miyata, M.'

_publ_section_title
;
 Structures of 1:1 addition compounds of methyl cholate with methanol
 and with 2-propanol
;
_journal_issue 3
_journal_name_full 'Acta Crystallographica Section C'
_journal_page_first 503
_journal_page_last 507
_journal_paper_doi 10.1107/S0108270191009307
_journal_volume 48
_journal_year 1992
_chemical_formula_moiety 'C25 H42 O5,C3 H8 O1'
_chemical_formula_sum 'C28 H50 O6'
_chemical_formula_weight 482.7
_symmetry_cell_setting monoclinic
_symmetry_space_group_name_Hall 'C 2y'
_symmetry_space_group_name_H-M 'C 1 2 1'
_cell_angle_alpha 90
_cell_angle_beta 121.080(10)
_cell_angle_gamma 90
_cell_formula_units_Z 4
_cell_length_a 25.835(2)
_cell_length_b 8.1370(10)
_cell_length_c 15.553(2)
_cell_volume 2800.2(6)
_diffrn_radiation_type Cu
_diffrn_radiation_wavelength 1.5418
_exptl_absorpt_coefficient_mu 0.592
_exptl_crystal_density_diffrn 1.145
_exptl_crystal_F_000 1064
_cod_data_source_file as0515.cif
_cod_data_source_block as0515b
_cod_original_cell_volume 2800.3(3)
_cod_database_code 2001007

loop_
_atom_site_label
_atom_site_fract_x
_atom_site_fract_y
_atom_site_fract_z
C(1) .1517(3) -.2027(9) .0961(5)
C(2) .0868(3) -.1970(8) .0065(5)
C(3) .0744(3) -.0388(9) -.0500(4)
C(4) .0849(3) .1039(8) .0197(4)
C(5) .1494(3) .1055(9) .1108(4)
C(6) .1591(3) .2554(9) .1769(5)
C(7) .1305(3) .2383(8) .2414(4)
C(8) .1512(2) .0788(7) .3024(4)
C(9) .1360(2) -.0716(8) .2310(4)
C(10) .1687(3) -.0579(9) .1707(4)
C(11) .1458(3) -.2350(8) .2853(5)
C(12) .1191(3) -.2456(8) .3539(4)
C(13) .1408(2) -.1017(7) .4288(4)
C(14) .1241(2) .0572(7) .3680(4)
C(15) .1366(3) .1935(8) .4453(4)
C(16) .1216(3) .1093(9) .5189(4)
C(17) .1095(2) -.0744(8) .4904(4)
C(18) .2097(3) -.1184(10) .5018(5)
C(19) .2384(3) -.0594(13) .2410(5)
C(20) .1259(3) -.1873(9) .5811(4)
C(21) .1173(4) -.3666(10) .5562(5)
C(22) .0904(2) -.1351(11) .6307(5)
C(23) .1200(4) -.1858(12) .7410(5)
C(24) .1744(3) -.0847(11) .8118(5)
O(25) .0135(2) -.0362(6) -.1356(3)
O(26) .0544(2) -.2541(6) .2963(3)
O(27) .1864(4) .0484(11) .7968(5)
O(28) .2074(3) -.1601(9) .8955(4)
O(29) .0660(2) .2455(5) .1804(3)
C(30) .2594(4) -.0701(16) .9714(6)
C(P1) .0370(4) .4115(14) .7305(7)
C(P2) .0257(5) .317(3) .6514(9)
C(P3) .0910(5) .405(2) .8203(7)
O -.0136(3) .4355(7) .7407(5)
H(1A) .180(3) -.194(7) .070(4)
H(1B) .161(3) -.302(8) .128(4)
H(2A) .052(3) -.210(8) .027(4)
H(2B) .078(3) -.279(8) -.035(4)
H(3) .104(3) -.017(7) -.073(4)
H(4A) .044(3) .101(8) .035(4)
H(4B) .076(3) .210(8) -.019(4)
H(5) .176(3) .126(8) .083(4)
H(6A) .141(3) .360(7) .129(4)
H(6B) .206(3) .268(8) .218(4)
H(7) .145(3) .347(7) .290(4)
H(8) .193(3) .095(7) .343(4)
H(9) .093(3) -.069(8) .186(4)
H(11A) .186(3) -.251(8) .323(4)
H(11B) .130(3) -.324(8) .238(4)
H(12) .131(3) -.347(7) .394(4)
H(14) .082(2) .051(7) .317(4)
H(15A) .114(3) .291(8) .418(4)
H(15B) .181(2) .225(7) .482(4)
H(16A) .085(3) .174(8) .512(4)
H(16B) .156(3) .119(7) .585(4)
H(17) .066(3) -.092(8) .442(4)
H(18A) .223(3) -.031(8) .557(4)
H(18B) .233(3) -.100(8) .469(4)
H(18C) .221(3) -.234(8) .533(4)
H(19A) .251(3) .013(9) .299(5)
H(19B) .262(3) -.034(8) .207(4)
H(19C) .251(3) -.156(9) .273(5)
H(20) .170(3) -.183(8) .623(4)
H(21A) .128(3) -.435(8) .619(4)
H(21B) .142(3) -.397(10) .527(5)
H(21C) .074(3) -.386(9) .510(5)
H(22A) .051(3) -.173(8) .591(4)
H(22B) .086(3) -.018(7) .627(4)
H(23A) .134(3) -.326(9) .754(5)
H(23B) .087(3) -.177(8) .761(4)
H(25) -.002(3) -.080(11) -.181(6)
H(26) .045(3) -.328(9) .285(5)
H(29) .043(3) .150(9) .167(5)
H(30A) .248(4) .040(10) .996(6)
H(30B) .290(3) -.029(10) .944(5)
H(30C) .286(3) -.158(10) 1.037(5)
H(P1) .041(4) .517(12) .690(6)
H(P2A) -.016 .303 .605
H(P2B) .050 .218 .676
H(P2C) .044 .382 .611
H(P3A) .102 .516 .858
H(P3B) .126 .374 .813
H(P3C) .088 .323 .865
H -.037(3) .387(11) .770(5)

loop_
_geom_bond_atom_site_label_1
_geom_bond_atom_site_label_2
_geom_bond_distance
C(1) C(2) 1.531(10)
C(1) C(10) 1.550(11)
C(2) C(3) 1.496(10)
C(3) C(4) 1.515(10)
C(3) O(25) 1.444(9)
C(4) C(5) 1.533(10)
C(5) C(6) 1.530(11)
C(5) C(10) 1.552(11)
C(6) C(7) 1.529(10)
C(7) C(8) 1.531(9)
C(7) O(29) 1.431(8)
C(8) C(9) 1.560(8)
C(8) C(14) 1.516(8)
C(9) C(10) 1.557(10)
C(9) C(11) 1.524(9)
C(10) C(19) 1.551(13)
C(11) C(12) 1.545(10)
C(12) C(13) 1.538(9)
C(12) O(26) 1.434(8)
C(13) C(14) 1.526(8)
C(13) C(17) 1.556(9)
C(13) C(18) 1.545(10)
C(14) C(15) 1.543(9)
C(15) C(16) 1.545(10)
C(16) C(17) 1.544(9)
C(17) C(20) 1.549(10)
C(20) C(21) 1.496(12)
C(20) C(22) 1.532(12)
C(22) C(23) 1.530(13)
C(23) C(24) 1.505(13)
C(24) O(27) 1.182(13)
C(24) O(28) 1.285(12)
O(28) C(30) 1.448(15)
O C(P1) 1.412(14)
C(P1) C(P2) 1.35(3)
C(P1) C(P3) 1.37(2)
C(1) H(1A) 1.00(6)
C(1) H(1B) 0.92(6)
C(2) H(2A) 1.10(6)
C(2) H(2B) 0.87(6)
C(3) H(3) 1.02(6)
C(4) H(4A) 1.20(7)
C(4) H(4B) 1.01(6)
C(5) H(5) 1.00(6)
C(6) H(6A) 1.06(6)
C(6) H(6B) 1.03(7)
C(7) H(7) 1.09(6)
C(8) H(8) 0.94(6)
C(9) H(9) 0.97(6)
C(11) H(11A) 0.90(7)
C(11) H(11B) 0.96(6)
C(12) H(12) 0.98(6)
C(14) H(14) 0.97(6)
C(15) H(15A) 0.95(6)
C(15) H(15B) 1.01(6)
C(16) H(16A) 1.03(6)
C(16) H(16B) 0.96(6)
C(17) H(17) 0.99(6)
C(18) H(18A) 1.03(7)
C(18) H(18B) 0.99(7)
C(18) H(18C) 1.03(7)
C(19) H(19A) 0.98(7)
C(19) H(19B) 1.01(7)
C(19) H(19C) 0.90(7)
C(20) H(20) 0.98(7)
C(21) H(21A) 1.03(7)
C(21) H(21B) 0.97(8)
C(21) H(21C) 0.98(7)
C(22) H(22A) 0.93(6)
C(22) H(22B) 0.95(6)
C(23) H(23A) 1.18(7)
C(23) H(23B) 1.06(7)
O(25) H(25) 0.70(9)
O(26) H(26) 0.64(7)
O(29) H(29) 0.93(8)
C(30) H(30A) 1.07(9)
C(30) H(30B) 1.13(8)
C(30) H(30C) 1.14(9)
C(P1) H(P1) 1.10(10)
C(P2) H(P2A) 0.94
C(P2) H(P2B) 0.98
C(P2) H(P2C) 1.10
C(P3) H(P3A) 1.04
C(P3) H(P3B) 1.01
C(P3) H(P3C) 1.00
O H 1.01(9)
